data_4082837
loop_
_publ_author_name
'Bratko, Ielyzaveta'
'Mallet-Ladeira, Sonia'
'Teuma, Emmanuelle'
'G\'omez, Montserrat'

_publ_section_title
;
 Heteropolymetallic Complexes Linked to a 9,10-Dihydroanthracenyl Frame.
 Ruthenium as Active Spectator for Palladium Reactivity
;
_journal_issue 7
_journal_name_full Organometallics
_journal_page_first 1812
_journal_paper_doi 10.1021/om5001502
_journal_volume 33
_journal_year 2014
_chemical_absolute_configuration ad
_chemical_compound_source 'synthesis as described'
_chemical_formula_moiety 'C30 H40 N2 O6 Pd, H2 O, 0.13 (C4 H10 O)'
_chemical_formula_sum 'C30.52 H43.3 N2 O7.13 Pd'
_chemical_formula_weight 658.69
_chemical_name_systematic
;
 ?
;
_space_group_IT_number 82
_symmetry_cell_setting tetragonal
_symmetry_Int_Tables_number 82
_symmetry_space_group_name_Hall 'I -4'
_symmetry_space_group_name_H-M 'I -4'
_atom_sites_solution_hydrogens geom
_atom_sites_solution_primary direct
_atom_sites_solution_secondary difmap
_cell_angle_alpha 90
_cell_angle_beta 90
_cell_angle_gamma 90
_cell_formula_units_Z 8
_cell_length_a 23.2175(8)
_cell_length_b 23.2175(8)
_cell_length_c 12.6652(5)
_cell_measurement_reflns_used 4956
_cell_measurement_temperature 193(2)
_cell_measurement_theta_max 25.6
_cell_measurement_theta_min 2.25
_cell_measurement_wavelength 0.71073
_cell_volume 6827.2(4)
_computing_cell_refinement 'APEX2 and SAINT (Bruker, 2008)'
_computing_data_collection 'APEX2 (Bruker, 2008)'
_computing_data_reduction 'SAINT (Bruker, 2008)'
_computing_molecular_graphics 'Ortep-3 for Windows (Farrugia, 1997)'
_computing_publication_material 'WinGX publication routines (Farrugia, 1999)'
_computing_structure_refinement 'SHELXL-97 (Sheldrick, 2008)'
_computing_structure_solution 'SHELXS-97 (Sheldrick, 2008)'
_diffrn_ambient_temperature 193(2)
_diffrn_measured_fraction_theta_full 0.989
_diffrn_measured_fraction_theta_max 0.989
_diffrn_measurement_device_type 'Bruker Kappa APEX II Quazar'
_diffrn_measurement_method 'phi and omega scans'
_diffrn_radiation_monochromator 'multilayer optics'
_diffrn_radiation_probe x-ray
_diffrn_radiation_source 'microfocus sealed tube'
_diffrn_radiation_type MoK\a
_diffrn_radiation_wavelength 0.71073
_diffrn_reflns_av_R_equivalents 0.031
_diffrn_reflns_av_unetI/netI 0.0182
_diffrn_reflns_limit_h_max 29
_diffrn_reflns_limit_h_min -29
_diffrn_reflns_limit_k_max 29
_diffrn_reflns_limit_k_min -29
_diffrn_reflns_limit_l_max 14
_diffrn_reflns_limit_l_min -15
_diffrn_reflns_number 57403
_diffrn_reflns_theta_full 26.37
_diffrn_reflns_theta_max 26.37
_diffrn_reflns_theta_min 5.12
_diffrn_standards_decay_% 0
_diffrn_standards_interval_count 0
_diffrn_standards_interval_time 0
_diffrn_standards_number 0
_exptl_absorpt_coefficient_mu 0.587
_exptl_absorpt_correction_T_max 0.9436
_exptl_absorpt_correction_T_min 0.8916
_exptl_absorpt_correction_type multi-scan
_exptl_absorpt_process_details 'SADABS (Bruker-AXS)'
_exptl_crystal_colour colourless
_exptl_crystal_density_diffrn 1.282
_exptl_crystal_density_method 'not measured'
_exptl_crystal_description plate
_exptl_crystal_F_000 2747.7
_exptl_crystal_size_max 0.2
_exptl_crystal_size_mid 0.16
_exptl_crystal_size_min 0.1
_refine_diff_density_max 0.623
_refine_diff_density_min -0.302
_refine_diff_density_rms 0.052
_refine_ls_abs_structure_details 'Flack H D (1983), Acta Cryst. A39, 876-881'
_refine_ls_abs_structure_Flack 0.000(16)
_refine_ls_extinction_method none
_refine_ls_goodness_of_fit_ref 1.112
_refine_ls_hydrogen_treatment mixed
_refine_ls_matrix_type full
_refine_ls_number_parameters 437
_refine_ls_number_reflns 6912
_refine_ls_number_restraints 129
_refine_ls_restrained_S_all 1.114
_refine_ls_R_factor_all 0.0224
_refine_ls_R_factor_gt 0.0216
_refine_ls_shift/su_max 0.004
_refine_ls_shift/su_mean 0
_refine_ls_structure_factor_coef Fsqd
_refine_ls_weighting_details 'calc w=1/[\s^2^(Fo^2^)+(0.0400P)^2^+3.4302P] where P=(Fo^2^+2Fc^2^)/3'
_refine_ls_weighting_scheme calc
_refine_ls_wR_factor_gt 0.0631
_refine_ls_wR_factor_ref 0.0638
_reflns_number_gt 6784
_reflns_number_total 6912
_reflns_threshold_expression >2sigma(I)
_cod_data_source_file om5001502_si_002.cif
_cod_data_source_block 3
_cod_depositor_comments 'Adding full bibliography for 4082837.cif.'
_cod_original_cell_volume 6827.2(5)
_cod_database_code 4082837

loop_
_symmetry_equiv_pos_as_xyz
'x, y, z'
'-x, -y, z'
'y, -x, -z'
'-y, x, -z'
'x+1/2, y+1/2, z+1/2'
'-x+1/2, -y+1/2, z+1/2'
'y+1/2, -x+1/2, -z+1/2'
'-y+1/2, x+1/2, -z+1/2'

loop_
_atom_site_label
_atom_site_type_symbol
_atom_site_fract_x
_atom_site_fract_y
_atom_site_fract_z
_atom_site_U_iso_or_equiv
_atom_site_adp_type
_atom_site_occupancy
_atom_site_symmetry_multiplicity
_atom_site_calc_flag
_atom_site_refinement_flags
_atom_site_disorder_assembly
_atom_site_disorder_group
C1 C 0.11757(13) 0.52605(12) 0.1347(3) 0.0418(6) Uani 1 1 d . . .
H1 H 0.0848 0.5256 0.0898 0.05 Uiso 1 1 calc R . .
C2 C 0.11348(14) 0.50726(13) 0.2404(3) 0.0497(8) Uani 1 1 d . . .
H2 H 0.0773 0.4956 0.268 0.06 Uiso 1 1 calc R . .
C3 C 0.16148(15) 0.50566(12) 0.3035(3) 0.0462(7) Uani 1 1 d . . .
H3 H 0.1584 0.4921 0.374 0.055 Uiso 1 1 calc R . .
C4 C 0.21439(13) 0.52373(11) 0.2652(2) 0.0358(6) Uani 1 1 d . . .
H4 H 0.2476 0.522 0.3089 0.043 Uiso 1 1 calc R . .
C5 C 0.21864(11) 0.54441(10) 0.1621(2) 0.0293(5) Uani 1 1 d . . .
C6 C 0.17051(12) 0.54520(10) 0.0978(2) 0.0318(5) Uani 1 1 d . A .
C8 C 0.23148(11) 0.52480(9) -0.0535(2) 0.0322(5) Uani 1 1 d . A .
C9 C 0.28022(12) 0.52536(10) 0.01170(18) 0.0299(5) Uani 1 1 d . . .
C10 C 0.27336(11) 0.56352(10) 0.10793(18) 0.0265(5) Uani 1 1 d . . .
C11 C 0.23148(14) 0.49167(11) -0.1457(2) 0.0388(6) Uani 1 1 d . . .
H11 H 0.1986 0.4911 -0.1903 0.047 Uiso 1 1 calc R . .
C12 C 0.27958(16) 0.45982(12) -0.1712(2) 0.0479(8) Uani 1 1 d . . .
H12 H 0.2797 0.437 -0.2334 0.057 Uiso 1 1 calc R . .
C13 C 0.32760(15) 0.46076(12) -0.1070(2) 0.0450(7) Uani 1 1 d . . .
H13 H 0.3606 0.4388 -0.1259 0.054 Uiso 1 1 calc R . .
C14 C 0.32828(13) 0.49369(11) -0.0145(2) 0.0365(6) Uani 1 1 d . . .
H14 H 0.3614 0.4942 0.0296 0.044 Uiso 1 1 calc R . .
C15 C 0.33113(12) 0.60185(11) 0.2526(2) 0.0343(5) Uani 1 1 d . . .
H15A H 0.2939 0.6091 0.2885 0.041 Uiso 1 1 calc R . .
H15B H 0.3446 0.6385 0.2211 0.041 Uiso 1 1 calc R . .
C16 C 0.37411(16) 0.58042(16) 0.3297(3) 0.0537(8) Uani 1 1 d . . .
H16A H 0.4113 0.5751 0.2943 0.081 Uiso 1 1 calc R . .
H16B H 0.3611 0.5435 0.3588 0.081 Uiso 1 1 calc R . .
H16C H 0.3784 0.6085 0.387 0.081 Uiso 1 1 calc R . .
C19 C 0.26139(10) 0.62602(9) 0.06674(17) 0.0234(4) Uani 1 1 d . . .
H19 H 0.2532 0.6518 0.1281 0.028 Uiso 1 1 calc R . .
C20 C 0.20868(11) 0.62558(10) -0.00798(18) 0.0251(5) Uani 1 1 d . A .
H20 H 0.1787 0.6523 0.0203 0.03 Uiso 1 1 calc R . .
C21 C 0.31085(11) 0.65125(10) 0.00205(18) 0.0263(5) Uani 1 1 d . . .
H21A H 0.3346 0.6773 0.046 0.032 Uiso 1 1 calc R . .
H21B H 0.3357 0.6202 -0.0259 0.032 Uiso 1 1 calc R . .
C22 C 0.23082(11) 0.64877(10) -0.11357(18) 0.0276(5) Uani 1 1 d . . .
H22A H 0.2411 0.6167 -0.1616 0.033 Uiso 1 1 calc R . .
H22B H 0.2013 0.673 -0.1481 0.033 Uiso 1 1 calc R . .
C23 C 0.32287(11) 0.68812(11) -0.17947(19) 0.0312(5) Uani 1 1 d . . .
H23A H 0.3389 0.6497 -0.1967 0.037 Uiso 1 1 calc R . .
H23B H 0.3017 0.7026 -0.2419 0.037 Uiso 1 1 calc R . .
C24 C 0.37002(11) 0.72847(11) -0.1511(2) 0.0330(5) Uani 1 1 d . . .
H24A H 0.3964 0.7332 -0.2119 0.04 Uiso 1 1 calc R . .
H24B H 0.3924 0.7127 -0.0912 0.04 Uiso 1 1 calc R . .
C25 C 0.38484(11) 0.81688(13) -0.0503(3) 0.0440(6) Uani 1 1 d . . .
H25A H 0.3908 0.7945 0.0144 0.066 Uiso 1 1 calc R . .
H25B H 0.3681 0.8544 -0.0324 0.066 Uiso 1 1 calc R . .
H25C H 0.4219 0.8226 -0.0859 0.066 Uiso 1 1 calc R . .
C26 C 0.33499(12) 0.82032(12) -0.2179(2) 0.0354(6) Uani 1 1 d . . .
H26A H 0.3111 0.7985 -0.2675 0.053 Uiso 1 1 calc R . .
H26B H 0.372 0.8294 -0.2512 0.053 Uiso 1 1 calc R . .
H26C H 0.3153 0.8561 -0.1987 0.053 Uiso 1 1 calc R . .
C27 C 0.26231(13) 0.87747(11) 0.0588(2) 0.0393(6) Uani 1 1 d . . .
C28 C 0.2462(2) 0.94017(14) 0.0665(3) 0.0720(12) Uani 1 1 d . . .
H28A H 0.2377 0.9499 0.1402 0.108 Uiso 1 1 calc R . .
H28B H 0.2121 0.9475 0.023 0.108 Uiso 1 1 calc R . .
H28C H 0.2783 0.9639 0.0412 0.108 Uiso 1 1 calc R . .
C29 C 0.14517(11) 0.76564(11) -0.02525(19) 0.0307(5) Uani 1 1 d . . .
C30 C 0.09165(13) 0.77072(19) 0.0436(3) 0.0592(9) Uani 1 1 d . . .
H30A H 0.0868 0.7353 0.0847 0.089 Uiso 1 1 calc R . .
H30B H 0.0578 0.7766 -0.0013 0.089 Uiso 1 1 calc R . .
H30C H 0.0959 0.8035 0.0916 0.089 Uiso 1 1 calc R . .
N1 N 0.28303(9) 0.68380(8) -0.08634(16) 0.0243(4) Uani 1 1 d . . .
N2 N 0.34512(8) 0.78530(9) -0.12131(16) 0.0267(4) Uani 1 1 d . . .
O1 O 0.32378(8) 0.55885(7) 0.17099(13) 0.0318(4) Uani 1 1 d . . .
C7 C 0.18313(12) 0.56394(11) -0.0153(2) 0.0307(5) Uani 1 1 d U . .
O2 O 0.1324(8) 0.5599(11) -0.0771(16) 0.0362(16) Uani 0.42 1 d PDU A 1
C17 C 0.0914(7) 0.6062(9) -0.0704(12) 0.0400(17) Uani 0.42 1 d PDU A 1
H17A H 0.1058 0.6409 -0.1074 0.048 Uiso 0.42 1 calc PR A 1
H17B H 0.0834 0.6162 0.0042 0.048 Uiso 0.42 1 calc PR A 1
C18 C 0.0378(6) 0.5831(7) -0.1235(9) 0.054(2) Uani 0.42 1 d PDU A 1
H18A H 0.0481 0.5668 -0.1924 0.081 Uiso 0.42 1 calc PR A 1
H18B H 0.0101 0.6144 -0.1333 0.081 Uiso 0.42 1 calc PR A 1
H18C H 0.0207 0.553 -0.0793 0.081 Uiso 0.42 1 calc PR A 1
O2' O 0.1377(6) 0.5576(8) -0.0906(11) 0.0359(14) Uani 0.58 1 d PDU A 2
C17' C 0.0955(5) 0.6019(6) -0.0919(8) 0.0422(16) Uani 0.58 1 d PDU A 2
H17C H 0.1128 0.6383 -0.1178 0.051 Uiso 0.58 1 calc PR A 2
H17D H 0.0807 0.6086 -0.0196 0.051 Uiso 0.58 1 calc PR A 2
C18' C 0.0471(5) 0.5839(5) -0.1635(7) 0.060(2) Uani 0.58 1 d PDU A 2
H18D H 0.0619 0.5784 -0.2353 0.09 Uiso 0.58 1 calc PR A 2
H18E H 0.0173 0.6138 -0.1639 0.09 Uiso 0.58 1 calc PR A 2
H18F H 0.0305 0.5476 -0.1379 0.09 Uiso 0.58 1 calc PR A 2
O3 O 0.25398(8) 0.85477(7) -0.03180(14) 0.0322(4) Uani 1 1 d . . .
O4 O 0.19130(7) 0.75691(7) 0.02564(14) 0.0289(4) Uani 1 1 d . . .
O6 O 0.14042(9) 0.77025(11) -0.12048(16) 0.0497(5) Uani 1 1 d . . .
O7 O 0.29672(13) 0.73930(9) 0.19360(18) 0.0521(6) Uani 1 1 d D . .
H107 H 0.3048(17) 0.7720(9) 0.169(3) 0.062 Uiso 1 1 d D . .
H207 H 0.3137(15) 0.7411(17) 0.2525(17) 0.062 Uiso 1 1 d D . .
Pd1 Pd 0.267212(7) 0.769269(7) -0.050166(12) 0.02052(5) Uani 1 1 d . . .
O5 O 0.28086(13) 0.85333(9) 0.13659(17) 0.0588(7) Uani 1 1 d . . .
C31 C 0.5072(11) 0.5086(13) 0.3449(12) 0.065(3) Uani 0.13 1 d PGDU B -1
H31A H 0.5268 0.5444 0.3252 0.097 Uiso 0.13 1 calc PR B -1
H31B H 0.534 0.4837 0.3835 0.097 Uiso 0.13 1 calc PR B -1
H31C H 0.474 0.5175 0.3898 0.097 Uiso 0.13 1 calc PR B -1
C32 C 0.4874(8) 0.4788(8) 0.2486(11) 0.064(3) Uani 0.13 1 d PGDU B -1
H32A H 0.508 0.4414 0.2489 0.076 Uiso 0.13 1 calc PR B -1
H32B H 0.4465 0.4695 0.2622 0.076 Uiso 0.13 1 calc PR B -1
O8 O 0.4888(5) 0.4944(6) 0.1596(11) 0.064(3) Uani 0.13 1 d PGDU B -1
C33 C 0.4711(7) 0.4697(7) 0.0865(12) 0.064(3) Uani 0.13 1 d PGDU B -1
H33A H 0.4287 0.4735 0.0879 0.077 Uiso 0.13 1 calc PR B -1
H33B H 0.4799 0.4284 0.0974 0.077 Uiso 0.13 1 calc PR B -1
C34 C 0.4903(10) 0.4847(10) -0.0218(11) 0.065(3) Uani 0.13 1 d PGDU B -1
H34A H 0.4792 0.5245 -0.0378 0.097 Uiso 0.13 1 calc PR B -1
H34B H 0.4722 0.4586 -0.0726 0.097 Uiso 0.13 1 calc PR B -1
H34C H 0.5323 0.481 -0.0264 0.097 Uiso 0.13 1 calc PR B -1

loop_
_atom_site_aniso_label
_atom_site_aniso_U_11
_atom_site_aniso_U_22
_atom_site_aniso_U_33
_atom_site_aniso_U_23
_atom_site_aniso_U_13
_atom_site_aniso_U_12
C1 0.0398(15) 0.0284(13) 0.0572(18) 0.0062(12) 0.0124(13) -0.0015(11)
C2 0.0481(17) 0.0355(15) 0.066(2) 0.0151(14) 0.0264(16) 0.0037(13)
C3 0.062(2) 0.0326(15) 0.0435(16) 0.0142(12) 0.0229(14) 0.0058(14)
C4 0.0493(16) 0.0269(12) 0.0310(13) 0.0085(10) 0.0119(12) 0.0038(11)
C5 0.0414(14) 0.0170(11) 0.0295(12) 0.0014(9) 0.0101(10) 0.0045(10)
C6 0.0387(14) 0.0178(11) 0.0389(13) -0.0006(10) 0.0095(11) 0.0006(10)
C8 0.0479(14) 0.0191(10) 0.0296(11) 0.0023(10) 0.0092(12) -0.0018(9)
C9 0.0450(15) 0.0192(11) 0.0254(11) 0.0042(9) 0.0096(10) 0.0017(10)
C10 0.0342(12) 0.0227(11) 0.0225(11) 0.0026(9) 0.0047(9) 0.0030(9)
C11 0.0624(18) 0.0247(12) 0.0293(13) -0.0048(10) 0.0052(13) -0.0066(12)
C12 0.085(2) 0.0246(13) 0.0340(15) -0.0074(11) 0.0173(15) -0.0042(14)
C13 0.063(2) 0.0298(14) 0.0418(16) -0.0013(12) 0.0247(14) 0.0085(13)
C14 0.0477(16) 0.0255(12) 0.0363(14) 0.0035(10) 0.0159(11) 0.0075(11)
C15 0.0397(14) 0.0375(14) 0.0257(12) 0.0010(10) 0.0012(11) 0.0062(11)
C16 0.063(2) 0.0570(19) 0.0407(16) 0.0018(14) -0.0131(15) 0.0145(16)
C19 0.0297(11) 0.0213(10) 0.0192(11) 0.0014(8) 0.0017(8) 0.0023(8)
C20 0.0304(12) 0.0183(11) 0.0268(11) 0.0004(8) -0.0003(9) -0.0018(9)
C21 0.0305(12) 0.0240(11) 0.0245(11) 0.0061(9) 0.0021(9) 0.0038(9)
C22 0.0376(13) 0.0222(11) 0.0230(11) 0.0009(9) -0.0033(9) -0.0038(10)
C23 0.0391(14) 0.0314(13) 0.0231(11) 0.0030(9) 0.0099(10) 0.0055(11)
C24 0.0284(12) 0.0392(14) 0.0314(13) 0.0123(11) 0.0080(10) 0.0072(10)
C25 0.0261(12) 0.0561(16) 0.0497(15) 0.0024(15) -0.0113(13) -0.0111(11)
C26 0.0344(13) 0.0372(14) 0.0346(13) 0.0157(11) 0.0038(11) 0.0009(11)
C27 0.0574(16) 0.0274(12) 0.0330(14) 0.0028(12) 0.0036(13) -0.0007(11)
C28 0.135(4) 0.0318(16) 0.049(2) -0.0042(15) -0.008(2) 0.0118(19)
C29 0.0297(13) 0.0316(12) 0.0308(14) 0.0008(10) 0.0020(10) -0.0017(10)
C30 0.0288(14) 0.102(3) 0.0472(17) 0.008(2) 0.0052(15) 0.0084(15)
N1 0.0292(10) 0.0241(10) 0.0197(9) 0.0037(7) 0.0020(8) 0.0015(8)
N2 0.0216(9) 0.0330(10) 0.0256(10) 0.0072(8) -0.0019(8) -0.0009(8)
O1 0.0395(10) 0.0301(9) 0.0258(9) 0.0022(7) 0.0021(7) 0.0114(7)
C7 0.0384(13) 0.0217(11) 0.0320(12) 0.0012(9) 0.0003(10) -0.0036(10)
O2 0.040(3) 0.030(2) 0.039(3) -0.006(3) -0.004(3) -0.005(2)
C17 0.040(3) 0.038(3) 0.042(4) -0.004(3) -0.006(3) -0.001(2)
C18 0.048(4) 0.059(4) 0.055(6) -0.006(5) -0.005(4) -0.008(3)
O2' 0.037(2) 0.0293(19) 0.042(3) -0.006(2) -0.003(2) -0.0035(18)
C17' 0.043(2) 0.038(2) 0.047(4) -0.005(3) -0.007(3) -0.001(2)
C18' 0.057(4) 0.056(3) 0.066(5) -0.003(4) -0.018(4) -0.001(3)
O3 0.0405(10) 0.0250(8) 0.0311(10) 0.0012(7) -0.0022(7) 0.0002(7)
O4 0.0261(8) 0.0297(9) 0.0310(10) 0.0012(7) 0.0040(7) -0.0007(6)
O6 0.0355(11) 0.0822(16) 0.0314(10) -0.0030(10) -0.0018(8) 0.0068(11)
O7 0.0792(17) 0.0359(11) 0.0412(13) -0.0051(9) -0.0223(11) 0.0053(11)
Pd1 0.02057(9) 0.02045(9) 0.02055(8) 0.00211(6) -0.00051(6) -0.00036(6)
O5 0.109(2) 0.0375(11) 0.0293(11) 0.0020(9) -0.0126(12) -0.0020(12)
C31 0.044(5) 0.066(5) 0.084(5) 0.007(4) 0.005(4) 0.025(4)
C32 0.041(5) 0.065(5) 0.085(5) 0.007(4) 0.006(4) 0.029(4)
O8 0.041(5) 0.066(5) 0.085(5) 0.007(4) 0.006(4) 0.029(4)
C33 0.041(5) 0.066(5) 0.086(5) 0.007(4) 0.006(4) 0.029(4)
C34 0.042(5) 0.066(5) 0.086(5) 0.007(5) 0.005(5) 0.029(4)

loop_
_atom_type_symbol
_atom_type_description
_atom_type_scat_dispersion_real
_atom_type_scat_dispersion_imag
_atom_type_scat_source
C C 0.0033 0.0016 'International Tables Vol C Tables 4.2.6.8 and 6.1.1.4'
H H 0 0 'International Tables Vol C Tables 4.2.6.8 and 6.1.1.4'
N N 0.0061 0.0033 'International Tables Vol C Tables 4.2.6.8 and 6.1.1.4'
O O 0.0106 0.006 'International Tables Vol C Tables 4.2.6.8 and 6.1.1.4'
Pd Pd -0.9988 1.0072 'International Tables Vol C Tables 4.2.6.8 and 6.1.1.4'

loop_
_geom_angle_atom_site_label_1
_geom_angle_atom_site_label_2
_geom_angle_atom_site_label_3
_geom_angle
C6 C1 C2 118.6(3)
C6 C1 H1 120.7
C2 C1 H1 120.7
C3 C2 C1 120.4(3)
C3 C2 H2 119.8
C1 C2 H2 119.8
C2 C3 C4 120.5(3)
C2 C3 H3 119.7
C4 C3 H3 119.7
C3 C4 C5 119.6(3)
C3 C4 H4 120.2
C5 C4 H4 120.2
C6 C5 C4 119.9(2)
C6 C5 C10 114.1(2)
C4 C5 C10 125.9(2)
C5 C6 C1 120.8(3)
C5 C6 C7 113.7(2)
C1 C6 C7 125.3(3)
C11 C8 C9 119.8(2)
C11 C8 C7 126.4(3)
C9 C8 C7 113.7(2)
C14 C9 C8 120.5(2)
C14 C9 C10 126.2(2)
C8 C9 C10 113.3(2)
O1 C10 C5 114.52(19)
O1 C10 C9 108.72(19)
C5 C10 C9 106.4(2)
O1 C10 C19 113.82(19)
C5 C10 C19 105.90(18)
C9 C10 C19 107.00(18)
C12 C11 C8 119.4(3)
C12 C11 H11 120.3
C8 C11 H11 120.3
C11 C12 C13 120.6(3)
C11 C12 H12 119.7
C13 C12 H12 119.7
C12 C13 C14 120.7(3)
C12 C13 H13 119.6
C14 C13 H13 119.6
C9 C14 C13 119.0(3)
C9 C14 H14 120.5
C13 C14 H14 120.5
O1 C15 C16 108.6(2)
O1 C15 H15A 110
C16 C15 H15A 110
O1 C15 H15B 110
C16 C15 H15B 110
H15A C15 H15B 108.4
C15 C16 H16A 109.5
C15 C16 H16B 109.5
H16A C16 H16B 109.5
C15 C16 H16C 109.5
H16A C16 H16C 109.5
H16B C16 H16C 109.5
C21 C19 C20 105.61(17)
C21 C19 C10 113.59(18)
C20 C19 C10 109.75(18)
C21 C19 H19 109.3
C20 C19 H19 109.3
C10 C19 H19 109.3
C22 C20 C19 105.46(19)
C22 C20 C7 113.60(19)
C19 C20 C7 110.20(19)
C22 C20 H20 109.2
C19 C20 H20 109.2
C7 C20 H20 109.2
N1 C21 C19 105.68(19)
N1 C21 H21A 110.6
C19 C21 H21A 110.6
N1 C21 H21B 110.6
C19 C21 H21B 110.6
H21A C21 H21B 108.7
N1 C22 C20 105.15(18)
N1 C22 H22A 110.7
C20 C22 H22A 110.7
N1 C22 H22B 110.7
C20 C22 H22B 110.7
H22A C22 H22B 108.8
C24 C23 N1 107.8(2)
C24 C23 H23A 110.1
N1 C23 H23A 110.1
C24 C23 H23B 110.1
N1 C23 H23B 110.1
H23A C23 H23B 108.5
C23 C24 N2 109.51(19)
C23 C24 H24A 109.8
N2 C24 H24A 109.8
C23 C24 H24B 109.8
N2 C24 H24B 109.8
H24A C24 H24B 108.2
N2 C25 H25A 109.5
N2 C25 H25B 109.5
H25A C25 H25B 109.5
N2 C25 H25C 109.5
H25A C25 H25C 109.5
H25B C25 H25C 109.5
N2 C26 H26A 109.5
N2 C26 H26B 109.5
H26A C26 H26B 109.5
N2 C26 H26C 109.5
H26A C26 H26C 109.5
H26B C26 H26C 109.5
O5 C27 O3 126.4(2)
O5 C27 C28 118.9(3)
O3 C27 C28 114.8(3)
C27 C28 H28A 109.5
C27 C28 H28B 109.5
H28A C28 H28B 109.5
C27 C28 H28C 109.5
H28A C28 H28C 109.5
H28B C28 H28C 109.5
O6 C29 O4 126.6(2)
O6 C29 C30 119.2(3)
O4 C29 C30 114.3(2)
C29 C30 H30A 109.5
C29 C30 H30B 109.5
H30A C30 H30B 109.5
C29 C30 H30C 109.5
H30A C30 H30C 109.5
H30B C30 H30C 109.5
C21 N1 C22 104.29(18)
C21 N1 C23 110.80(18)
C22 N1 C23 110.69(19)
C21 N1 Pd1 113.27(15)
C22 N1 Pd1 115.31(15)
C23 N1 Pd1 102.65(14)
C25 N2 C26 109.1(2)
C25 N2 C24 110.5(2)
C26 N2 C24 109.7(2)
C25 N2 Pd1 111.78(17)
C26 N2 Pd1 108.70(15)
C24 N2 Pd1 107.00(14)
C10 O1 C15 116.48(18)
O2 C7 C8 113.5(9)
O2' C7 C8 105.7(6)
O2 C7 C6 109.9(9)
O2' C7 C6 117.1(6)
C8 C7 C6 105.6(2)
O2 C7 C20 114.3(11)
O2' C7 C20 114.6(8)
C8 C7 C20 106.7(2)
C6 C7 C20 106.27(19)
C7 O2 C17 117.9(15)
O2 C17 C18 104.6(11)
O2 C17 H17A 110.8
C18 C17 H17A 110.8
O2 C17 H17B 110.8
C18 C17 H17B 110.8
H17A C17 H17B 108.9
C17' O2' C7 116.2(10)
O2' C17' C18' 108.7(8)
O2' C17' H17C 110
C18' C17' H17C 110
O2' C17' H17D 110
C18' C17' H17D 110
H17C C17' H17D 108.3
C17' C18' H18D 109.5
C17' C18' H18E 109.5
H18D C18' H18E 109.5
C17' C18' H18F 109.5
H18D C18' H18F 109.5
H18E C18' H18F 109.5
C27 O3 Pd1 119.03(16)
C29 O4 Pd1 118.14(16)
H107 O7 H207 100(4)
O3 Pd1 O4 87.27(7)
O3 Pd1 N2 90.36(8)
O4 Pd1 N2 176.91(8)
O3 Pd1 N1 173.60(8)
O4 Pd1 N1 97.08(7)
N2 Pd1 N1 85.44(8)
C32 C31 H31A 109.5
C32 C31 H31B 109.5
H31A C31 H31B 109.5
C32 C31 H31C 109.5
H31A C31 H31C 109.5
H31B C31 H31C 109.5
O8 C32 C31 129.3
O8 C32 H32A 105
C31 C32 H32A 105
O8 C32 H32B 105
C31 C32 H32B 105
H32A C32 H32B 105.8
C33 O8 C32 126.6
O8 C33 C34 120.9
O8 C33 H33A 107.1
C34 C33 H33A 107.1
O8 C33 H33B 107.1
C34 C33 H33B 107.1
H33A C33 H33B 106.8
C33 C34 H34A 109.5
C33 C34 H34B 109.5
H34A C34 H34B 109.5
C33 C34 H34C 109.5
H34A C34 H34C 109.5
H34B C34 H34C 109.5

loop_
_geom_bond_atom_site_label_1
_geom_bond_atom_site_label_2
_geom_bond_distance
C1 C6 1.388(4)
C1 C2 1.411(5)
C1 H1 0.95
C2 C3 1.372(5)
C2 H2 0.95
C3 C4 1.386(4)
C3 H3 0.95
C4 C5 1.394(4)
C4 H4 0.95
C5 C6 1.383(4)
C5 C10 1.511(3)
C6 C7 1.525(3)
C8 C11 1.398(4)
C8 C9 1.401(4)
C8 C7 1.523(4)
C9 C14 1.377(4)
C9 C10 1.515(3)
C10 O1 1.421(3)
C10 C19 1.567(3)
C11 C12 1.378(5)
C11 H11 0.95
C12 C13 1.380(5)
C12 H12 0.95
C13 C14 1.399(4)
C13 H13 0.95
C14 H14 0.95
C15 O1 1.447(3)
C15 C16 1.482(4)
C15 H15A 0.99
C15 H15B 0.99
C16 H16A 0.98
C16 H16B 0.98
C16 H16C 0.98
C19 C21 1.527(3)
C19 C20 1.547(3)
C19 H19 1
C20 C22 1.530(3)
C20 C7 1.552(3)
C20 H20 1
C21 N1 1.497(3)
C21 H21A 0.99
C21 H21B 0.99
C22 N1 1.500(3)
C22 H22A 0.99
C22 H22B 0.99
C23 C24 1.485(4)
C23 N1 1.502(3)
C23 H23A 0.99
C23 H23B 0.99
C24 N2 1.489(3)
C24 H24A 0.99
C24 H24B 0.99
C25 N2 1.482(3)
C25 H25A 0.98
C25 H25B 0.98
C25 H25C 0.98
C26 N2 1.487(3)
C26 H26A 0.98
C26 H26B 0.98
C26 H26C 0.98
C27 O5 1.212(4)
C27 O3 1.278(4)
C27 C28 1.506(4)
C28 H28A 0.98
C28 H28B 0.98
C28 H28C 0.98
C29 O6 1.216(3)
C29 O4 1.266(3)
C29 C30 1.522(4)
C30 H30A 0.98
C30 H30B 0.98
C30 H30C 0.98
N1 Pd1 2.069(2)
N2 Pd1 2.055(2)
C7 O2 1.42(2)
C7 O2' 1.430(15)
O2 C17 1.438(11)
C17 C18 1.512(12)
C17 H17A 0.99
C17 H17B 0.99
C18 H18A 0.98
C18 H18B 0.98
C18 H18C 0.98
O2' C17' 1.421(8)
C17' C18' 1.504(9)
C17' H17C 0.99
C17' H17D 0.99
C18' H18D 0.98
C18' H18E 0.98
C18' H18F 0.98
O3 Pd1 2.0221(17)
O4 Pd1 2.0274(17)
O7 H107 0.840(10)
O7 H207 0.845(10)
C31 C32 1.4756
C31 H31A 0.98
C31 H31B 0.98
C31 H31C 0.98
C32 O8 1.185
C32 H32A 0.99
C32 H32B 0.99
O8 C33 1.1636
C33 C34 1.4839
C33 H33A 0.99
C33 H33B 0.99
C34 H34A 0.98
C34 H34B 0.98
C34 H34C 0.98

loop_
_geom_hbond_atom_site_label_D
_geom_hbond_atom_site_label_H
_geom_hbond_atom_site_label_A
_geom_hbond_distance_DH
_geom_hbond_distance_HA
_geom_hbond_distance_DA
_geom_hbond_angle_DHA
_geom_hbond_site_symmetry_A
C19 H19 O7 1 2.41 3.189(3) 133.8 .
C12 H12 O6 0.95 2.59 3.525(4) 168.6 7_454
O7 H207 O6 0.845(10) 1.947(13) 2.779(3) 168(4) 6_565
O7 H107 O5 0.840(10) 2.01(2) 2.769(3) 150(4) .
